data_4127871
loop_
_publ_author_name
'Eymann, L\'eonard Y M'
'Varava, Paul'
'Shved, Andrei M.'
'Curchod, Basile F. E.'
'Liu, Yizhu'
'Planes, Oph\'elie M'
'Sienkiewicz, Andrzej'
'Scopelliti, Rosario'
'Fadaei Tirani, Farzaneh'
'Severin, Kay'

_publ_section_title
;
 Synthesis of Organic Super-Electron-Donors by Reaction of Nitrous Oxide
 with N-Heterocyclic Olefins.
;
_journal_issue 43
_journal_name_full 'Journal of the American Chemical Society'
_journal_page_first 17112
_journal_page_last 17116
_journal_paper_doi 10.1021/jacs.9b10660
_journal_volume 141
_journal_year 2019
_chemical_formula_moiety 'C56 H74 N6, C2 F6 N O4 S2'
_chemical_formula_sum 'C58 H74 F6 N7 O4 S2'
_chemical_formula_weight 1111.36
_space_group_crystal_system triclinic
_space_group_IT_number 2
_space_group_name_Hall '-P 1'
_space_group_name_H-M_alt 'P -1'
_symmetry_space_group_name_Hall '-P 1'
_symmetry_space_group_name_H-M 'P -1'
_atom_sites_solution_hydrogens geom
_atom_sites_solution_primary dual
_atom_sites_solution_secondary difmap
_audit_creation_method SHELXL-2018/3
_cell_angle_alpha 70.545(3)
_cell_angle_beta 88.449(3)
_cell_angle_gamma 61.047(4)
_cell_formula_units_Z 1
_cell_length_a 11.9866(4)
_cell_length_b 12.3158(5)
_cell_length_c 12.5454(5)
_cell_measurement_reflns_used 6722
_cell_measurement_temperature 140.00(10)
_cell_measurement_theta_max 73.4820
_cell_measurement_theta_min 3.7670
_cell_volume 1507.67(13)
_computing_cell_refinement 'CrysAlisPro 1.171.40.20a (Rigaku OD, 2018)'
_computing_data_collection 'CrysAlisPro 1.171.40.20a (Rigaku OD, 2018)'
_computing_data_reduction 'CrysAlisPro 1.171.40.20a (Rigaku OD, 2018)'
_computing_molecular_graphics 'Mercury 4.0.0 (CCDC, 2018)'
_computing_publication_material 'CIFTab (Sheldrick, 2015)'
_computing_structure_refinement 'SHELXL-2018/3 (Sheldrick, 2018)'
_computing_structure_solution 'SHELXT (Sheldrick, 2015)'
_diffrn_ambient_environment N~2~
_diffrn_ambient_temperature 140.00(10)
_diffrn_detector 'CCD plate'
_diffrn_detector_area_resol_mean 5.2817
_diffrn_detector_type AtlasS2
_diffrn_measured_fraction_theta_full 0.999
_diffrn_measured_fraction_theta_max 0.967
_diffrn_measurement_details
;
List of Runs (angles in degrees, time in seconds):

  # Type    Start    End  Width  t~exp~   \w     \q     \k     \f   Frames
--------------------------------------------------------------------------
  1  \w   -113.00 -17.00   1.00    2.00    --  -40.91 -38.00 -30.00   96
  2  \w    -22.00  22.00   1.00    2.00    --  -40.91  77.00 120.00   44
  3  \w    -72.00 -23.00   1.00    2.00    --  -40.91  77.00 120.00   49
  4  \w   -107.00 -16.00   1.00    2.00    --  -40.91 -57.00-120.00   91
  5  \w     45.00  90.00   1.00    2.00    --   40.91-125.00 -30.00   45
  6  \w     20.00  51.00   1.00    2.00    --   40.91 -99.00-180.00   31
  7  \w     88.00 164.00   1.00    8.00    --  107.03  77.00 -90.00   76
  8  \w     35.00  62.00   1.00    8.00    --  107.03-125.00 -90.00   27
  9  \w     38.00 107.00   1.00    8.00    --  107.03 -61.00 -30.00   69
 10  \w     35.00 128.00   1.00    8.00    --  107.03 -61.00-150.00   93
 11  \w     26.00 110.00   1.00    8.00    --  107.03 -94.00  60.00   84
 12  \w     79.00 118.00   1.00    8.00    --  107.03-125.00 -90.00   39
 13  \w     81.00 108.00   1.00    8.00    --  107.03  45.00   0.00   27
 14  \w     31.00  75.00   1.00    8.00    --  107.03 -30.00  30.00   44
 15  \w     82.00 118.00   1.00    8.00    --  107.03-125.00   0.00   36
 16  \w    104.00 133.00   1.00    8.00    --  107.03 -30.00  30.00   29
 17  \w     25.00  70.00   1.00    8.00    --  107.03 -94.00-150.00   45
 18  \w     36.00 113.00   1.00    8.00    --  107.03 -77.00 120.00   77
 19  \w     21.00 154.00   1.00    8.00    --  107.03   0.00 -90.00  133
;
_diffrn_measurement_device 'four-circle diffractometer'
_diffrn_measurement_device_type 'SuperNova, Dual, Cu at home/near, AtlasS2'
_diffrn_measurement_method '\w scans'
_diffrn_radiation_monochromator mirror
_diffrn_radiation_probe x-ray
_diffrn_radiation_type 'Cu K\a'
_diffrn_radiation_wavelength 1.54184
_diffrn_reflns_av_R_equivalents 0.0117
_diffrn_reflns_av_unetI/netI 0.0151
_diffrn_reflns_Laue_measured_fraction_full 0.999
_diffrn_reflns_Laue_measured_fraction_max 0.967
_diffrn_reflns_limit_h_max 14
_diffrn_reflns_limit_h_min -12
_diffrn_reflns_limit_k_max 15
_diffrn_reflns_limit_k_min -14
_diffrn_reflns_limit_l_max 12
_diffrn_reflns_limit_l_min -15
_diffrn_reflns_number 10417
_diffrn_reflns_point_group_measured_fraction_full 0.999
_diffrn_reflns_point_group_measured_fraction_max 0.967
_diffrn_reflns_theta_full 67.684
_diffrn_reflns_theta_max 73.660
_diffrn_reflns_theta_min 3.787
_diffrn_source 'micro-focus sealed X-ray tube'
_diffrn_source_type 'SuperNova (Cu) X-ray Source'
_exptl_absorpt_coefficient_mu 1.368
_exptl_absorpt_correction_T_max 1.000
_exptl_absorpt_correction_T_min 0.515
_exptl_absorpt_correction_type gaussian
_exptl_absorpt_process_details
;
CrysAlisPro 1.171.40.20a (Rigaku Oxford Diffraction, 2018)
Numerical absorption correction based on gaussian integration over
a multifaceted crystal model.
Empirical absorption correction using spherical harmonics,
 implemented in SCALE3 ABSPACK scaling algorithm.
;
_exptl_crystal_colour 'clear intense blue'
_exptl_crystal_density_diffrn 1.224
_exptl_crystal_description prism
_exptl_crystal_F_000 589
_exptl_crystal_size_max 0.330
_exptl_crystal_size_mid 0.230
_exptl_crystal_size_min 0.164
_refine_diff_density_max 0.221
_refine_diff_density_min -0.249
_refine_diff_density_rms 0.033
_refine_ls_extinction_coef 0.0020(2)
_refine_ls_extinction_expression Fc^*^=kFc[1+0.001xFc^2^\l^3^/sin(2\q)]^-1/4^
_refine_ls_extinction_method 'SHELXL-2018/3 (Sheldrick 2018)'
_refine_ls_goodness_of_fit_ref 1.031
_refine_ls_hydrogen_treatment constr
_refine_ls_matrix_type full
_refine_ls_number_parameters 424
_refine_ls_number_reflns 5879
_refine_ls_number_restraints 0
_refine_ls_restrained_S_all 1.031
_refine_ls_R_factor_all 0.0414
_refine_ls_R_factor_gt 0.0380
_refine_ls_shift/su_max 0.000
_refine_ls_shift/su_mean 0.000
_refine_ls_structure_factor_coef Fsqd
_refine_ls_weighting_details 'w=1/[\s^2^(Fo^2^)+(0.0505P)^2^+0.4169P] where P=(Fo^2^+2Fc^2^)/3'
_refine_ls_weighting_scheme calc
_refine_ls_wR_factor_gt 0.1000
_refine_ls_wR_factor_ref 0.1028
_reflns_Friedel_coverage 0.000
_reflns_number_gt 5377
_reflns_number_total 5879
_reflns_threshold_expression 'I > 2\s(I)'
_cod_data_source_file ja9b10660_si_006.cif
_cod_data_source_block le-8-31
_cod_original_cell_volume 1507.68(11)
_cod_database_code 4127871
_shelx_shelxl_version_number 2018/3
_shelx_space_group_comment
;
The symmetry employed for this shelxl refinement is uniquely defined
by the following loop, which should always be used as a source of
symmetry information in preference to the above space-group names.
They are only intended as comments.
;
_shelx_estimated_absorpt_t_min 0.661
_shelx_estimated_absorpt_t_max 0.807

loop_
_space_group_symop_operation_xyz
'x, y, z'
'-x, -y, -z'

loop_
_atom_site_label
_atom_site_type_symbol
_atom_site_fract_x
_atom_site_fract_y
_atom_site_fract_z
_atom_site_U_iso_or_equiv
_atom_site_adp_type
_atom_site_occupancy
_atom_site_site_symmetry_order
_atom_site_calc_flag
_atom_site_refinement_flags_posn
_atom_site_refinement_flags_adp
_atom_site_refinement_flags_occupancy
_atom_site_disorder_assembly
_atom_site_disorder_group
S1 S -0.0924(3) 0.1330(2) -0.09766(19) 0.0342(4) Uani 0.5 1 d . . P A -1
S2 S 0.0899(3) -0.1055(2) 0.0702(2) 0.0414(5) Uani 0.5 1 d . . P A -1
F1 F 0.1188(2) 0.0986(3) -0.1795(3) 0.0679(9) Uani 0.5 1 d . . P A -1
F2 F -0.0514(2) 0.2708(2) -0.2859(2) 0.0749(7) Uani 0.5 1 d . . P A -1
F3 F -0.0043(3) 0.0791(3) -0.2786(2) 0.0877(8) Uani 0.5 1 d . . P A -1
F4 F 0.0933(2) -0.2020(2) 0.28938(17) 0.0612(5) Uani 0.5 1 d . . P A -1
F5 F -0.0654(2) -0.0064(3) 0.2022(2) 0.0920(10) Uani 0.5 1 d . . P A -1
F6 F -0.0628(4) -0.1766(5) 0.1859(2) 0.0969(12) Uani 0.5 1 d . . P A -1
O1 O -0.0776(2) 0.2059(2) -0.0394(2) 0.0452(5) Uani 0.5 1 d . . P A -1
O2 O -0.2190(2) 0.1839(3) -0.15520(19) 0.0557(6) Uani 0.5 1 d . . P A -1
O3 O 0.1601(2) -0.0469(2) 0.0852(2) 0.0580(6) Uani 0.5 1 d . . P A -1
O4 O 0.1589(3) -0.2386(2) 0.0698(3) 0.0723(9) Uani 0.5 1 d . . P A -1
N4 N -0.0264(2) -0.0218(2) -0.0329(2) 0.0419(5) Uani 0.5 1 d . . P A -1
C29 C -0.0003(8) 0.1445(7) -0.2153(7) 0.0395(15) Uani 0.5 1 d . . P A -1
C30 C 0.0119(9) -0.1225(10) 0.1902(7) 0.055(2) Uani 0.5 1 d . . P A -1
N1 N 0.29714(10) 0.34681(9) 0.21742(8) 0.0280(2) Uani 1 1 d . . . . .
N2 N 0.36361(10) 0.35383(9) 0.37365(8) 0.0282(2) Uani 1 1 d . . . . .
N3 N 0.47750(9) 0.06523(9) 0.48253(8) 0.0265(2) Uani 1 1 d . . . . .
C1 C 0.36377(11) 0.26961(11) 0.32585(9) 0.0252(2) Uani 1 1 d . . . . .
C2 C 0.29851(13) 0.48294(11) 0.29371(11) 0.0353(3) Uani 1 1 d . . . . .
H2 H 0.285474 0.560582 0.304928 0.042 Uiso 1 1 calc R U . . .
C3 C 0.25708(13) 0.47864(11) 0.19742(10) 0.0344(3) Uani 1 1 d . . . . .
H3 H 0.209187 0.552507 0.128468 0.041 Uiso 1 1 calc R U . . .
C4 C 0.41998(11) 0.12978(11) 0.37429(9) 0.0266(2) Uani 1 1 d . . . . .
H4 H 0.416565 0.082276 0.329537 0.032 Uiso 1 1 calc R U . . .
C5 C 0.28415(12) 0.29225(11) 0.13607(9) 0.0300(3) Uani 1 1 d . . . . .
C6 C 0.37961(13) 0.26044(13) 0.06692(11) 0.0363(3) Uani 1 1 d . . . . .
C7 C 0.37251(15) 0.19662(16) -0.00385(12) 0.0470(4) Uani 1 1 d . . . . .
H7 H 0.436269 0.171951 -0.051347 0.056 Uiso 1 1 calc R U . . .
C8 C 0.27443(17) 0.16888(17) -0.00583(13) 0.0520(4) Uani 1 1 d . . . . .
H8 H 0.271841 0.124622 -0.054130 0.062 Uiso 1 1 calc R U . . .
C9 C 0.17978(16) 0.20458(16) 0.06152(12) 0.0473(3) Uani 1 1 d . . . . .
H9 H 0.111917 0.186232 0.057661 0.057 Uiso 1 1 calc R U . . .
C10 C 0.18227(14) 0.26725(13) 0.13520(10) 0.0366(3) Uani 1 1 d . . . . .
C11 C 0.48734(13) 0.29234(15) 0.06613(12) 0.0424(3) Uani 1 1 d . . . . .
H11 H 0.474144 0.339456 0.120686 0.051 Uiso 1 1 calc R U . . .
C12 C 0.48145(19) 0.38606(19) -0.05230(15) 0.0578(4) Uani 1 1 d . . . . .
H12A H 0.492267 0.343095 -0.108018 0.087 Uiso 1 1 calc R U . . .
H12B H 0.550689 0.406450 -0.050113 0.087 Uiso 1 1 calc R U . . .
H12C H 0.397598 0.468799 -0.074814 0.087 Uiso 1 1 calc R U . . .
C13 C 0.61994(17) 0.1655(2) 0.1076(2) 0.0710(5) Uani 1 1 d . . . . .
H13A H 0.622322 0.108687 0.184851 0.107 Uiso 1 1 calc R U . . .
H13B H 0.686838 0.189258 0.109087 0.107 Uiso 1 1 calc R U . . .
H13C H 0.635661 0.117305 0.055418 0.107 Uiso 1 1 calc R U . . .
C14 C 0.07947(15) 0.30316(16) 0.21078(12) 0.0439(3) Uani 1 1 d . . . . .
H14 H 0.096768 0.349693 0.254349 0.053 Uiso 1 1 calc R U . . .
C15 C 0.0860(2) 0.1781(2) 0.29741(17) 0.0711(6) Uani 1 1 d . . . . .
H15A H 0.064838 0.133233 0.256802 0.107 Uiso 1 1 calc R U . . .
H15B H 0.024008 0.203165 0.349475 0.107 Uiso 1 1 calc R U . . .
H15C H 0.173455 0.117743 0.341546 0.107 Uiso 1 1 calc R U . . .
C16 C -0.05575(17) 0.3983(2) 0.13949(15) 0.0639(5) Uani 1 1 d . . . . .
H16A H -0.058979 0.478976 0.085763 0.096 Uiso 1 1 calc R U . . .
H16B H -0.119476 0.422545 0.190411 0.096 Uiso 1 1 calc R U . . .
H16C H -0.075405 0.354448 0.096637 0.096 Uiso 1 1 calc R U . . .
C17 C 0.42661(12) 0.31333(11) 0.48799(10) 0.0280(2) Uani 1 1 d . . . . .
C18 C 0.35492(13) 0.30890(13) 0.57725(11) 0.0342(3) Uani 1 1 d . . . . .
C19 C 0.42118(15) 0.25668(16) 0.68757(11) 0.0443(3) Uani 1 1 d . . . . .
H19 H 0.376035 0.251061 0.750757 0.053 Uiso 1 1 calc R U . . .
C20 C 0.55132(15) 0.21287(17) 0.70690(12) 0.0471(4) Uani 1 1 d . . . . .
H20 H 0.595183 0.175502 0.783121 0.057 Uiso 1 1 calc R U . . .
C21 C 0.61836(14) 0.22292(15) 0.61623(12) 0.0410(3) Uani 1 1 d . . . . .
H21 H 0.707337 0.195002 0.630666 0.049 Uiso 1 1 calc R U . . .
C22 C 0.55708(13) 0.27356(13) 0.50370(11) 0.0326(3) Uani 1 1 d . . . . .
C23 C 0.21279(14) 0.35223(16) 0.55704(12) 0.0445(3) Uani 1 1 d . . . . .
H23 H 0.177544 0.413350 0.475200 0.053 Uiso 1 1 calc R U . . .
C24 C 0.19436(18) 0.2341(2) 0.57478(19) 0.0646(5) Uani 1 1 d . . . . .
H24A H 0.237830 0.190708 0.521154 0.097 Uiso 1 1 calc R U . . .
H24B H 0.101901 0.265121 0.561062 0.097 Uiso 1 1 calc R U . . .
H24C H 0.231465 0.170236 0.653551 0.097 Uiso 1 1 calc R U . . .
C25 C 0.13451(17) 0.42908(18) 0.63132(17) 0.0591(4) Uani 1 1 d . . . . .
H25A H 0.163655 0.370204 0.712163 0.089 Uiso 1 1 calc R U . . .
H25B H 0.042724 0.461271 0.610410 0.089 Uiso 1 1 calc R U . . .
H25C H 0.146826 0.505157 0.619145 0.089 Uiso 1 1 calc R U . . .
C26 C 0.63239(14) 0.28109(15) 0.40501(12) 0.0418(3) Uani 1 1 d . . . . .
H26 H 0.572719 0.315353 0.332731 0.050 Uiso 1 1 calc R U . . .
C27 C 0.74579(19) 0.14403(19) 0.41776(18) 0.0638(5) Uani 1 1 d . . . . .
H27A H 0.808358 0.110738 0.485662 0.096 Uiso 1 1 calc R U . . .
H27B H 0.787604 0.151315 0.349565 0.096 Uiso 1 1 calc R U . . .
H27C H 0.714168 0.082104 0.426235 0.096 Uiso 1 1 calc R U . . .
C28 C 0.6791(2) 0.3791(2) 0.39474(19) 0.0713(6) Uani 1 1 d . . . . .
H28A H 0.604880 0.466583 0.385613 0.107 Uiso 1 1 calc R U . . .
H28B H 0.722964 0.387059 0.327920 0.107 Uiso 1 1 calc R U . . .
H28C H 0.739310 0.346556 0.464082 0.107 Uiso 1 1 calc R U . . .

loop_
_atom_site_aniso_label
_atom_site_aniso_U_11
_atom_site_aniso_U_22
_atom_site_aniso_U_33
_atom_site_aniso_U_23
_atom_site_aniso_U_13
_atom_site_aniso_U_12
S1 0.0246(4) 0.0326(10) 0.0441(9) -0.0124(7) -0.0012(6) -0.0141(6)
S2 0.0323(5) 0.0224(8) 0.0645(13) -0.0092(7) 0.0079(8) -0.0143(6)
F1 0.0318(11) 0.0583(14) 0.0845(17) -0.0084(13) 0.0149(10) -0.0132(10)
F2 0.0489(11) 0.0470(11) 0.0747(14) 0.0074(10) 0.0233(10) -0.0044(9)
F3 0.120(2) 0.108(2) 0.0690(16) -0.0551(17) 0.0451(17) -0.069(2)
F4 0.0538(12) 0.0599(12) 0.0502(11) -0.0050(9) -0.0110(9) -0.0231(11)
F5 0.0642(14) 0.0860(18) 0.0614(15) -0.0313(13) 0.0034(11) 0.0120(13)
F6 0.117(3) 0.184(4) 0.0541(14) -0.033(2) 0.0247(17) -0.130(3)
O1 0.0412(12) 0.0235(10) 0.0546(12) -0.0117(9) -0.0066(10) -0.0053(9)
O2 0.0315(10) 0.0827(17) 0.0444(11) -0.0148(11) -0.0037(8) -0.0275(11)
O3 0.0342(10) 0.0381(11) 0.0836(16) 0.0051(10) -0.0189(10) -0.0213(9)
O4 0.083(2) 0.0207(11) 0.090(2) -0.0130(12) 0.0357(18) -0.0149(13)
N4 0.0516(14) 0.0332(12) 0.0502(13) -0.0125(10) 0.0025(11) -0.0297(11)
C29 0.029(2) 0.034(2) 0.045(3) -0.014(2) 0.0166(18) -0.0100(18)
C30 0.040(3) 0.066(4) 0.052(4) -0.010(3) -0.008(3) -0.028(2)
N1 0.0325(5) 0.0195(4) 0.0204(4) -0.0047(4) -0.0019(4) -0.0059(4)
N2 0.0366(5) 0.0183(4) 0.0237(5) -0.0069(4) -0.0002(4) -0.0098(4)
N3 0.0305(5) 0.0170(4) 0.0260(5) -0.0050(3) -0.0048(4) -0.0090(4)
C1 0.0281(5) 0.0205(5) 0.0211(5) -0.0066(4) -0.0005(4) -0.0084(4)
C2 0.0462(7) 0.0167(5) 0.0317(6) -0.0071(5) 0.0036(5) -0.0087(5)
C3 0.0412(7) 0.0175(5) 0.0264(6) -0.0030(4) 0.0008(5) -0.0046(5)
C4 0.0313(6) 0.0198(5) 0.0246(5) -0.0075(4) -0.0032(4) -0.0099(4)
C5 0.0351(6) 0.0236(5) 0.0194(5) -0.0052(4) -0.0050(4) -0.0073(5)
C6 0.0355(7) 0.0349(6) 0.0269(6) -0.0126(5) -0.0015(5) -0.0083(5)
C7 0.0508(8) 0.0518(8) 0.0343(7) -0.0250(6) 0.0025(6) -0.0167(7)
C8 0.0668(10) 0.0522(9) 0.0389(7) -0.0251(7) -0.0020(7) -0.0255(8)
C9 0.0578(9) 0.0480(8) 0.0385(7) -0.0131(6) -0.0053(6) -0.0295(7)
C10 0.0432(7) 0.0332(6) 0.0251(6) -0.0045(5) -0.0030(5) -0.0169(6)
C11 0.0355(7) 0.0490(8) 0.0398(7) -0.0249(6) 0.0069(5) -0.0136(6)
C12 0.0722(11) 0.0610(10) 0.0509(9) -0.0271(8) 0.0161(8) -0.0375(9)
C13 0.0364(9) 0.0647(12) 0.0894(14) -0.0228(10) 0.0043(9) -0.0122(8)
C14 0.0483(8) 0.0512(8) 0.0326(6) -0.0092(6) 0.0056(6) -0.0292(7)
C15 0.0706(12) 0.0733(13) 0.0551(10) 0.0035(9) 0.0088(9) -0.0431(11)
C16 0.0485(9) 0.0679(11) 0.0485(9) -0.0090(8) 0.0079(7) -0.0177(8)
C17 0.0387(6) 0.0216(5) 0.0243(5) -0.0097(4) 0.0015(5) -0.0146(5)
C18 0.0404(7) 0.0318(6) 0.0300(6) -0.0113(5) 0.0050(5) -0.0179(5)
C19 0.0493(8) 0.0549(8) 0.0267(6) -0.0141(6) 0.0083(6) -0.0254(7)
C20 0.0531(9) 0.0611(9) 0.0279(6) -0.0176(6) 0.0009(6) -0.0283(8)
C21 0.0413(7) 0.0508(8) 0.0375(7) -0.0201(6) 0.0018(6) -0.0253(6)
C22 0.0407(7) 0.0330(6) 0.0313(6) -0.0158(5) 0.0060(5) -0.0212(5)
C23 0.0397(7) 0.0513(8) 0.0362(7) -0.0118(6) 0.0073(6) -0.0210(6)
C24 0.0529(10) 0.0798(13) 0.0902(14) -0.0501(11) 0.0316(9) -0.0434(10)
C25 0.0456(9) 0.0531(9) 0.0731(11) -0.0284(9) 0.0173(8) -0.0179(8)
C26 0.0434(7) 0.0503(8) 0.0351(7) -0.0168(6) 0.0096(6) -0.0255(7)
C27 0.0625(11) 0.0623(11) 0.0702(11) -0.0335(9) 0.0329(9) -0.0291(9)
C28 0.0940(15) 0.0712(12) 0.0744(12) -0.0279(10) 0.0387(11) -0.0607(12)

loop_
_atom_type_symbol
_atom_type_description
_atom_type_scat_dispersion_real
_atom_type_scat_dispersion_imag
_atom_type_scat_source
C C 0.0181 0.0091 'International Tables Vol C Tables 4.2.6.8 and 6.1.1.4'
H H 0.0000 0.0000 'International Tables Vol C Tables 4.2.6.8 and 6.1.1.4'
F F 0.0727 0.0534 'International Tables Vol C Tables 4.2.6.8 and 6.1.1.4'
N N 0.0311 0.0180 'International Tables Vol C Tables 4.2.6.8 and 6.1.1.4'
O O 0.0492 0.0322 'International Tables Vol C Tables 4.2.6.8 and 6.1.1.4'
S S 0.3331 0.5567 'International Tables Vol C Tables 4.2.6.8 and 6.1.1.4'

loop_
_exptl_crystal_face_index_h
_exptl_crystal_face_index_k
_exptl_crystal_face_index_l
_exptl_crystal_face_perp_dist
2 1 0 0.1100
0 1 -2 0.1463
-2 -2 1 0.0966
2 2 -1 0.1193
0 2 -1 0.0999
-1 0 0 0.0767
1 0 0 0.1534
0 1 2 0.1361
0 -1 -2 0.1785
2 1 2 0.1104
-2 -1 2 0.1053
-1 -2 1 0.0758
-1 -2 0 0.0662
1 2 0 0.0977
-1 -2 -1 0.1201
1 2 1 0.1289
1 -1 -2 0.1750
-1 -2 -2 0.1502
1 0 -2 0.1657
-1 -2 2 0.0797
1 -2 2 0.0985
2 -1 -1 0.1680
-1 2 2 0.1140
2 2 1 0.1118

loop_
_geom_angle_atom_site_label_1
_geom_angle_atom_site_label_2
_geom_angle_atom_site_label_3
_geom_angle
_geom_angle_site_symmetry_3
O1 S1 O2 117.7(2) .
O1 S1 N4 117.00(19) .
O2 S1 N4 109.79(19) .
O1 S1 C29 104.8(3) .
O2 S1 C29 103.1(3) .
N4 S1 C29 101.9(3) .
O3 S2 O4 118.9(3) .
O3 S2 N4 117.58(17) .
O4 S2 N4 106.4(3) .
O3 S2 C30 106.3(4) .
O4 S2 C30 103.0(4) .
N4 S2 C30 102.5(4) .
S1 N4 S2 124.2(2) .
F1 C29 F3 107.8(5) .
F1 C29 F2 108.9(6) .
F3 C29 F2 105.8(7) .
F1 C29 S1 112.1(6) .
F3 C29 S1 112.0(5) .
F2 C29 S1 110.0(5) .
F5 C30 F4 105.8(7) .
F5 C30 F6 106.4(7) .
F4 C30 F6 104.9(6) .
F5 C30 S2 112.7(5) .
F4 C30 S2 113.6(6) .
F6 C30 S2 112.7(6) .
C1 N1 C3 109.49(10) .
C1 N1 C5 123.01(9) .
C3 N1 C5 127.25(9) .
C1 N2 C2 109.03(10) .
C1 N2 C17 125.03(9) .
C2 N2 C17 125.89(10) .
C4 N3 N3 112.93(11) 2_656
N2 C1 N1 106.41(9) .
N2 C1 C4 128.97(10) .
N1 C1 C4 124.63(10) .
C3 C2 N2 107.79(10) .
C3 C2 H2 126.1 .
N2 C2 H2 126.1 .
C2 C3 N1 107.28(10) .
C2 C3 H3 126.4 .
N1 C3 H3 126.4 .
N3 C4 C1 119.56(10) .
N3 C4 H4 120.2 .
C1 C4 H4 120.2 .
C10 C5 C6 123.82(12) .
C10 C5 N1 118.72(11) .
C6 C5 N1 117.35(11) .
C7 C6 C5 116.79(13) .
C7 C6 C11 120.05(13) .
C5 C6 C11 123.16(11) .
C8 C7 C6 120.95(14) .
C8 C7 H7 119.5 .
C6 C7 H7 119.5 .
C7 C8 C9 120.82(13) .
C7 C8 H8 119.6 .
C9 C8 H8 119.6 .
C8 C9 C10 121.02(14) .
C8 C9 H9 119.5 .
C10 C9 H9 119.5 .
C9 C10 C5 116.57(13) .
C9 C10 C14 120.55(13) .
C5 C10 C14 122.87(12) .
C6 C11 C12 111.10(12) .
C6 C11 C13 111.48(14) .
C12 C11 C13 111.06(14) .
C6 C11 H11 107.7 .
C12 C11 H11 107.7 .
C13 C11 H11 107.7 .
C11 C12 H12A 109.5 .
C11 C12 H12B 109.5 .
H12A C12 H12B 109.5 .
C11 C12 H12C 109.5 .
H12A C12 H12C 109.5 .
H12B C12 H12C 109.5 .
C11 C13 H13A 109.5 .
C11 C13 H13B 109.5 .
H13A C13 H13B 109.5 .
C11 C13 H13C 109.5 .
H13A C13 H13C 109.5 .
H13B C13 H13C 109.5 .
C10 C14 C15 110.93(14) .
C10 C14 C16 111.43(12) .
C15 C14 C16 110.50(14) .
C10 C14 H14 107.9 .
C15 C14 H14 107.9 .
C16 C14 H14 107.9 .
C14 C15 H15A 109.5 .
C14 C15 H15B 109.5 .
H15A C15 H15B 109.5 .
C14 C15 H15C 109.5 .
H15A C15 H15C 109.5 .
H15B C15 H15C 109.5 .
C14 C16 H16A 109.5 .
C14 C16 H16B 109.5 .
H16A C16 H16B 109.5 .
C14 C16 H16C 109.5 .
H16A C16 H16C 109.5 .
H16B C16 H16C 109.5 .
C22 C17 C18 123.70(11) .
C22 C17 N2 118.14(11) .
C18 C17 N2 118.05(11) .
C19 C18 C17 116.84(12) .
C19 C18 C23 120.80(12) .
C17 C18 C23 122.29(11) .
C20 C19 C18 121.14(13) .
C20 C19 H19 119.4 .
C18 C19 H19 119.4 .
C19 C20 C21 120.48(13) .
C19 C20 H20 119.8 .
C21 C20 H20 119.8 .
C20 C21 C22 120.86(13) .
C20 C21 H21 119.6 .
C22 C21 H21 119.6 .
C17 C22 C21 116.91(12) .
C17 C22 C26 122.67(11) .
C21 C22 C26 120.42(12) .
C18 C23 C24 111.36(13) .
C18 C23 C25 112.71(13) .
C24 C23 C25 110.08(14) .
C18 C23 H23 107.5 .
C24 C23 H23 107.5 .
C25 C23 H23 107.5 .
C23 C24 H24A 109.5 .
C23 C24 H24B 109.5 .
H24A C24 H24B 109.5 .
C23 C24 H24C 109.5 .
H24A C24 H24C 109.5 .
H24B C24 H24C 109.5 .
C23 C25 H25A 109.5 .
C23 C25 H25B 109.5 .
H25A C25 H25B 109.5 .
C23 C25 H25C 109.5 .
H25A C25 H25C 109.5 .
H25B C25 H25C 109.5 .
C22 C26 C27 111.66(13) .
C22 C26 C28 110.35(13) .
C27 C26 C28 110.74(15) .
C22 C26 H26 108.0 .
C27 C26 H26 108.0 .
C28 C26 H26 108.0 .
C26 C27 H27A 109.5 .
C26 C27 H27B 109.5 .
H27A C27 H27B 109.5 .
C26 C27 H27C 109.5 .
H27A C27 H27C 109.5 .
H27B C27 H27C 109.5 .
C26 C28 H28A 109.5 .
C26 C28 H28B 109.5 .
H28A C28 H28B 109.5 .
C26 C28 H28C 109.5 .
H28A C28 H28C 109.5 .
H28B C28 H28C 109.5 .

loop_
_geom_bond_atom_site_label_1
_geom_bond_atom_site_label_2
_geom_bond_distance
_geom_bond_site_symmetry_2
S1 O1 1.403(3) .
S1 O2 1.433(3) .
S1 N4 1.570(3) .
S1 C29 1.828(8) .
S2 O3 1.396(4) .
S2 O4 1.437(4) .
S2 N4 1.581(4) .
S2 C30 1.757(9) .
F1 C29 1.282(10) .
F2 C29 1.329(8) .
F3 C29 1.322(9) .
F4 C30 1.337(9) .
F5 C30 1.334(10) .
F6 C30 1.361(9) .
N1 C1 1.3617(14) .
N1 C3 1.3820(15) .
N1 C5 1.4436(15) .
N2 C1 1.3595(14) .
N2 C2 1.3863(15) .
N2 C17 1.4470(14) .
N3 C4 1.3237(14) .
N3 N3 1.3300(18) 2_656
C1 C4 1.4109(15) .
C2 C3 1.3450(18) .
C2 H2 0.9500 .
C3 H3 0.9500 .
C4 H4 0.9500 .
C5 C10 1.3976(19) .
C5 C6 1.3980(18) .
C6 C7 1.3954(19) .
C6 C11 1.520(2) .
C7 C8 1.377(2) .
C7 H7 0.9500 .
C8 C9 1.381(2) .
C8 H8 0.9500 .
C9 C10 1.397(2) .
C9 H9 0.9500 .
C10 C14 1.517(2) .
C11 C12 1.526(2) .
C11 C13 1.529(2) .
C11 H11 1.0000 .
C12 H12A 0.9800 .
C12 H12B 0.9800 .
C12 H12C 0.9800 .
C13 H13A 0.9800 .
C13 H13B 0.9800 .
C13 H13C 0.9800 .
C14 C15 1.527(2) .
C14 C16 1.530(2) .
C14 H14 1.0000 .
C15 H15A 0.9800 .
C15 H15B 0.9800 .
C15 H15C 0.9800 .
C16 H16A 0.9800 .
C16 H16B 0.9800 .
C16 H16C 0.9800 .
C17 C22 1.3912(18) .
C17 C18 1.3957(18) .
C18 C19 1.3899(19) .
C18 C23 1.5181(19) .
C19 C20 1.379(2) .
C19 H19 0.9500 .
C20 C21 1.381(2) .
C20 H20 0.9500 .
C21 C22 1.3956(18) .
C21 H21 0.9500 .
C22 C26 1.5167(18) .
C23 C24 1.519(2) .
C23 C25 1.525(2) .
C23 H23 1.0000 .
C24 H24A 0.9800 .
C24 H24B 0.9800 .
C24 H24C 0.9800 .
C25 H25A 0.9800 .
C25 H25B 0.9800 .
C25 H25C 0.9800 .
C26 C27 1.527(2) .
C26 C28 1.527(2) .
C26 H26 1.0000 .
C27 H27A 0.9800 .
C27 H27B 0.9800 .
C27 H27C 0.9800 .
C28 H28A 0.9800 .
C28 H28B 0.9800 .
C28 H28C 0.9800 .

loop_
_geom_torsion_atom_site_label_1
_geom_torsion_atom_site_label_2
_geom_torsion_atom_site_label_3
_geom_torsion_atom_site_label_4
_geom_torsion
_geom_torsion_site_symmetry_1
O1 S1 N4 S2 -21.6(4) .
O2 S1 N4 S2 -159.1(2) .
C29 S1 N4 S2 92.1(4) .
O3 S2 N4 S1 -17.6(5) .
O4 S2 N4 S1 -153.7(2) .
C30 S2 N4 S1 98.5(4) .
O1 S1 C29 F1 58.3(5) .
O2 S1 C29 F1 -178.0(5) .
N4 S1 C29 F1 -64.1(6) .
O1 S1 C29 F3 179.6(5) .
O2 S1 C29 F3 -56.6(6) .
N4 S1 C29 F3 57.2(6) .
O1 S1 C29 F2 -63.0(7) .
O2 S1 C29 F2 60.7(6) .
N4 S1 C29 F2 174.6(5) .
O3 S2 C30 F5 58.3(6) .
O4 S2 C30 F5 -176.0(5) .
N4 S2 C30 F5 -65.6(6) .
O3 S2 C30 F4 -62.0(7) .
O4 S2 C30 F4 63.7(7) .
N4 S2 C30 F4 174.0(5) .
O3 S2 C30 F6 178.8(5) .
O4 S2 C30 F6 -55.5(7) .
N4 S2 C30 F6 54.8(7) .
C2 N2 C1 N1 -0.98(13) .
C17 N2 C1 N1 -178.44(11) .
C2 N2 C1 C4 178.95(12) .
C17 N2 C1 C4 1.5(2) .
C3 N1 C1 N2 0.77(13) .
C5 N1 C1 N2 175.41(11) .
C3 N1 C1 C4 -179.16(11) .
C5 N1 C1 C4 -4.52(18) .
C1 N2 C2 C3 0.83(15) .
C17 N2 C2 C3 178.27(12) .
N2 C2 C3 N1 -0.34(15) .
C1 N1 C3 C2 -0.26(15) .
C5 N1 C3 C2 -174.61(12) .
N3 N3 C4 C1 178.09(12) 2_656
N2 C1 C4 N3 3.26(19) .
N1 C1 C4 N3 -176.83(11) .
C1 N1 C5 C10 87.44(14) .
C3 N1 C5 C10 -98.92(15) .
C1 N1 C5 C6 -88.98(14) .
C3 N1 C5 C6 84.66(15) .
C10 C5 C6 C7 -1.91(19) .
N1 C5 C6 C7 174.31(11) .
C10 C5 C6 C11 177.97(12) .
N1 C5 C6 C11 -5.81(18) .
C5 C6 C7 C8 1.0(2) .
C11 C6 C7 C8 -178.89(14) .
C6 C7 C8 C9 0.6(2) .
C7 C8 C9 C10 -1.3(2) .
C8 C9 C10 C5 0.5(2) .
C8 C9 C10 C14 -178.60(14) .
C6 C5 C10 C9 1.19(18) .
N1 C5 C10 C9 -174.99(11) .
C6 C5 C10 C14 -179.77(12) .
N1 C5 C10 C14 4.06(18) .
C7 C6 C11 C12 61.00(17) .
C5 C6 C11 C12 -118.88(14) .
C7 C6 C11 C13 -63.46(18) .
C5 C6 C11 C13 116.66(16) .
C9 C10 C14 C15 63.94(18) .
C5 C10 C14 C15 -115.07(16) .
C9 C10 C14 C16 -59.62(19) .
C5 C10 C14 C16 121.36(15) .
C1 N2 C17 C22 84.82(15) .
C2 N2 C17 C22 -92.23(15) .
C1 N2 C17 C18 -91.47(14) .
C2 N2 C17 C18 91.49(15) .
C22 C17 C18 C19 -2.51(19) .
N2 C17 C18 C19 173.55(11) .
C22 C17 C18 C23 -179.56(12) .
N2 C17 C18 C23 -3.50(18) .
C17 C18 C19 C20 0.7(2) .
C23 C18 C19 C20 177.75(14) .
C18 C19 C20 C21 1.5(2) .
C19 C20 C21 C22 -2.0(2) .
C18 C17 C22 C21 2.05(18) .
N2 C17 C22 C21 -174.01(11) .
C18 C17 C22 C26 -179.16(12) .
N2 C17 C22 C26 4.78(17) .
C20 C21 C22 C17 0.3(2) .
C20 C21 C22 C26 -178.54(14) .
C19 C18 C23 C24 -81.50(18) .
C17 C18 C23 C24 95.44(16) .
C19 C18 C23 C25 42.79(19) .
C17 C18 C23 C25 -140.27(14) .
C17 C22 C26 C27 -120.25(15) .
C21 C22 C26 C27 58.49(18) .
C17 C22 C26 C28 116.12(16) .
C21 C22 C26 C28 -65.13(18) .
